data_4129067
loop_
_publ_author_name
'Ebner, Fabian'
'Wadepohl, Hubert'
'Greb, Lutz'

_publ_section_title
;
 Calix[4]pyrrole aluminate: a planar tetracoordinate aluminum(III) anion
 and its unusual Lewis acidity.
;
_journal_name_full 'Journal of the American Chemical Society'
_journal_paper_doi 10.1021/jacs.9b10628
_journal_year 2019
_chemical_formula_moiety 'C44 H64 Al Li N4 O4'
_chemical_formula_sum 'C44 H64 Al Li N4 O4'
_chemical_formula_weight 746.91
_space_group_crystal_system monoclinic
_space_group_IT_number 14
_space_group_name_Hall '-P 2yn'
_space_group_name_H-M_alt 'P 1 21/n 1'
_atom_sites_solution_hydrogens mixed
_atom_sites_solution_primary iterative
_atom_sites_solution_secondary difmap
_audit_block_code gr_fe2
_audit_creation_date 2019-02-12
_audit_creation_method
;
Olex2 1.2
(compiled May 29 2018 13:30:08 for OlexSys, GUI svn.r5506)
;
_audit_update_record '10.07.2019 18:21:15 CEST UTC+02:00  encif 1.93'
_cell_angle_alpha 90
_cell_angle_beta 100.411(3)
_cell_angle_gamma 90
_cell_formula_units_Z 4
_cell_length_a 11.5770(3)
_cell_length_b 15.5510(4)
_cell_length_c 22.4542(6)
_cell_measurement_reflns_used 12875
_cell_measurement_temperature 120(1)
_cell_measurement_theta_max 26.8250
_cell_measurement_theta_min 2.6150
_cell_volume 3975.97(18)
_computing_cell_refinement 'CrysAlisPro 1.171.40.39a (Rigaku OD, 2019)'
_computing_data_collection 'CrysAlisPro 1.171.40.39a (Rigaku OD, 2019)'
_computing_data_reduction 'CrysAlisPro 1.171.40.39a (Rigaku OD, 2019)'
_computing_publication_material 'encif (Wadepohl, 2009-19); encifer 1.7.x (CCDC, 2018)'
_computing_structure_refinement 'ShelXL (Sheldrick, 2015)'
_computing_structure_solution 'SUPERFLIP (Palatinus, 2007-2009)'
_diffrn_ambient_temperature 120(1)
_diffrn_detector 'CCD plate'
_diffrn_detector_area_resol_mean 7.9621
_diffrn_detector_type Eos
_diffrn_measured_fraction_theta_full 0.999
_diffrn_measured_fraction_theta_max 0.998
_diffrn_measurement_details
;
List of Runs (angles in degrees, time in seconds):

  # Type    Start    End  Width  t~exp~   \w     \q     \k     \f   Frames
--------------------------------------------------------------------------
  1  \w      6.00 104.00   0.50   20.00    --   31.15  38.00   0.00  196
  2  \w    -20.00  73.00   0.50   20.00    --   31.15 -99.00 150.00  186
  3  \w    -38.00  53.00   0.50   20.00    --   31.15 -57.00  30.00  182
  4  \w    -38.00  53.00   0.50   20.00    --   31.15 -57.00-150.00  182
  5  \w      1.00 101.00   0.50   20.00    --   31.15  77.00 150.00  200
  6  \w      1.00 101.00   0.50   20.00    --   31.15  77.00   0.00  200
  7  \w      1.00 101.00   0.50   20.00    --   31.15  77.00-120.00  200
  8  \w      1.00 101.00   0.50   20.00    --   31.15  77.00  60.00  200
  9  \w    -39.00  61.00   0.50   20.00    --   31.15 -77.00 -60.00  200
 10  \w    -20.00   5.00   0.50   20.00    --   31.15 -99.00  30.00   50
;
_diffrn_measurement_device 'four-circle diffractometer'
_diffrn_measurement_device_type 'Agilent SuperNova, Dual, Cu at home/near, Eos'
_diffrn_measurement_method '\w scans'
_diffrn_measurement_specimen_support 'polyimid foil'
_diffrn_orient_matrix_type 'CrysAlisPro convention (1999,Acta A55,543-557)'
_diffrn_orient_matrix_UB_11 0.0471906000
_diffrn_orient_matrix_UB_12 -0.0295816000
_diffrn_orient_matrix_UB_13 0.0021394000
_diffrn_orient_matrix_UB_21 -0.0101842000
_diffrn_orient_matrix_UB_22 -0.0134435000
_diffrn_orient_matrix_UB_23 0.0287839000
_diffrn_orient_matrix_UB_31 -0.0394058000
_diffrn_orient_matrix_UB_32 -0.0319878000
_diffrn_orient_matrix_UB_33 -0.0140927000
_diffrn_radiation_collimation 'focusing mirrors'
_diffrn_radiation_monochromator mirror
_diffrn_radiation_probe x-ray
_diffrn_radiation_type 'Mo K\a'
_diffrn_radiation_wavelength 0.71073
_diffrn_radiation_xray_symbol K-L~2,3~
_diffrn_reflns_av_R_equivalents 0.0683
_diffrn_reflns_av_unetI/netI 0.0449
_diffrn_reflns_Laue_measured_fraction_full 0.999
_diffrn_reflns_Laue_measured_fraction_max 0.998
_diffrn_reflns_limit_h_max 16
_diffrn_reflns_limit_h_min -16
_diffrn_reflns_limit_k_max 22
_diffrn_reflns_limit_k_min -22
_diffrn_reflns_limit_l_max 32
_diffrn_reflns_limit_l_min -32
_diffrn_reflns_number 85681
_diffrn_reflns_point_group_measured_fraction_full 0.999
_diffrn_reflns_point_group_measured_fraction_max 0.998
_diffrn_reflns_theta_full 25.242
_diffrn_reflns_theta_max 30.545
_diffrn_reflns_theta_min 2.217
_diffrn_source 'microfocus X-Ray tube'
_diffrn_source_type 'Agilent SuperNova (Mo) X-ray Source'
_exptl_absorpt_coefficient_mu 0.099
_exptl_absorpt_correction_T_max 1.000
_exptl_absorpt_correction_T_min 0.717
_exptl_absorpt_correction_type gaussian
_exptl_absorpt_process_details
;
CrysAlisPro 1.171.40.39a (Rigaku Oxford Diffraction, 2019)
Numerical absorption correction based on gaussian integration over
 a multifaceted crystal model (Busing & Levy, 1957).
Empirical absorption correction using spherical harmonics,
 implemented in SCALE3 ABSPACK scaling algorithm.
;
_exptl_crystal_colour colourless
_exptl_crystal_colour_primary colourless
_exptl_crystal_density_diffrn 1.248
_exptl_crystal_description irregular
_exptl_crystal_F_000 1616
_exptl_crystal_size_max 0.192
_exptl_crystal_size_mid 0.141
_exptl_crystal_size_min 0.139
_refine_diff_density_max 1.271
_refine_diff_density_min -0.651
_refine_diff_density_rms 0.090
_refine_ls_extinction_method none
_refine_ls_goodness_of_fit_ref 1.025
_refine_ls_hydrogen_treatment mixed
_refine_ls_matrix_type full
_refine_ls_number_parameters 578
_refine_ls_number_reflns 12157
_refine_ls_number_restraints 274
_refine_ls_restrained_S_all 1.032
_refine_ls_R_factor_all 0.1380
_refine_ls_R_factor_gt 0.0950
_refine_ls_shift/su_max 0.000
_refine_ls_shift/su_mean 0.000
_refine_ls_structure_factor_coef Fsqd
_refine_ls_weighting_details 'w=1/[\s^2^(Fo^2^)+(0.1697P)^2^+2.9357P] where P=(Fo^2^+2Fc^2^)/3'
_refine_ls_weighting_scheme calc
_refine_ls_wR_factor_gt 0.2694
_refine_ls_wR_factor_ref 0.3094
_reflns_Friedel_coverage 0.000
_reflns_number_gt 7692
_reflns_number_total 12157
_reflns_threshold_expression 'I > 2\s(I)'
_cod_data_source_file ja9b10628_si_007.cif
_cod_data_source_block gr_fe2
_cod_original_cell_volume 3975.96(17)
_cod_original_sg_symbol_H-M 'P 21/n'
_cod_database_code 4129067
_audit_block_refno 3275
_audit_block_usercomment 'FE_401, irregular, colourless'
_shelx_space_group_comment
;
The symmetry employed for this shelxl refinement is uniquely defined
by the following loop, which should always be used as a source of
symmetry information in preference to the above space-group names.
They are only intended as comments.
;
_shelx_estimated_absorpt_t_max 0.986
_shelx_estimated_absorpt_t_min 0.981
_reflns_odcompleteness_completeness 99.94
_reflns_odcompleteness_iscentric 1
_reflns_odcompleteness_theta 30.44
_shelxl_version_number 2018/3
_olex2_refinement_description
;
1. Fixed Uiso
 At 1.2 times of:
  All C(H) groups, All C(H,H) groups, All C(H,H,H,H) groups
 At 1.5 times of:
  All C(H,H,H) groups
2. Restrained distances
 O41-C41 \\sim O41-C44A \\sim O41-C44B
 with sigma of 0.02
 C41-C42 \\sim C42-C43 \\sim C43-C44A \\sim C43-C44B
 with sigma of 0.02
 O41-C42 \\sim O41-C43
 with sigma of 0.04
 C41-C43 \\sim C42-C44A \\sim C42-C44B
 with sigma of 0.04
 C61-C62A \\sim C61-C62B \\sim C62A-C63A \\sim C62B-C63B \\sim C63A-C64 \\sim
C63B-C64
 with sigma of 0.02
 O61-C61 \\sim O61-C64
 with sigma of 0.02
 C61-C63A \\sim C61-C63B \\sim C64-C62A \\sim C64-C62B
 with sigma of 0.04
 O61-C62A \\sim O61-C62B \\sim O61-C63A \\sim O61-C63B
 with sigma of 0.04
3. Uiso/Uaniso restraints and constraints
C1 \\sim C2 \\sim C3 \\sim C4 \\sim C5 \\sim C6 \\sim C7 \\sim C8 \\sim C9
\\sim C10 \\sim C11 \\sim C12 \\sim C13 \\sim C14 \\sim C15 \\sim C16 \\sim C17
\\sim C18 \\sim C19 \\sim C20 \\sim C21 \\sim C22 \\sim C23 \\sim C24 \\sim C25
\\sim C26 \\sim C27 \\sim C28 \\sim C31 \\sim C32 \\sim C33 \\sim C34 \\sim C41
\\sim C42 \\sim C43 \\sim C44A \\sim C44B \\sim C51A \\sim C52A \\sim C53A
\\sim C54A \\sim C51B \\sim C52B \\sim C53B \\sim C54B \\sim C61 \\sim C62A
\\sim C63A \\sim C62B \\sim C63B \\sim C64 \\sim O31 \\sim O41 \\sim O51A \\sim
O51B \\sim O61: within 1A with sigma of 0.001 and sigma for terminal atoms of
0.001
4. Rigid body (RIGU) restrains
 Li, O41, C41, C42, C43, C44A, C44B
 with sigma for 1-2 distances of 0.004 and sigma for 1-3 distances of 0.004
 Li, O51A, C51A, C52A, C53A, C54A, O51B, C51B, C52B, C53B, C54B
 with sigma for 1-2 distances of 0.001 and sigma for 1-3 distances of 0.001
 Li, O61, C61, C62A, C63A, C62B, C63B, C64
 with sigma for 1-2 distances of 0.001 and sigma for 1-3 distances of 0.001
5. Same fragment restrains
{O51A, C54A, C53A, C52A, C51A} sigma for 1-2: 0.02, 1-3: 0.04
as
{O51A, C51A, C52A, C53A, C54A}
{O51B, C54B, C53B, C52B, C51B} sigma for 1-2: 0.02, 1-3: 0.04
as
{O51B, C51B, C52B, C53B, C54B}
6. Others
 Sof(O51B)=Sof(C51B)=Sof(H51C)=Sof(H51D)=Sof(C52B)=Sof(H52C)=Sof(H52D)=
 Sof(C53B)=Sof(H53C)=Sof(H53D)=Sof(C54B)=Sof(H54C)=Sof(H54D)=1-FVAR(1)
 Sof(O51A)=Sof(C51A)=Sof(H51A)=Sof(H51B)=Sof(C52A)=Sof(H52A)=Sof(H52B)=
 Sof(C53A)=Sof(H53A)=Sof(H53B)=Sof(C54A)=Sof(H54A)=Sof(H54B)=FVAR(1)
 Sof(H61C)=Sof(H61D)=Sof(C62B)=Sof(H62C)=Sof(H62D)=Sof(C63B)=Sof(H63C)=
 Sof(H63D)=Sof(H64C)=Sof(H64D)=1-FVAR(2)
 Sof(H61A)=Sof(H61B)=Sof(C62A)=Sof(H62A)=Sof(H62B)=Sof(C63A)=Sof(H63A)=
 Sof(H63B)=Sof(H64A)=Sof(H64B)=FVAR(2)
 Sof(H43C)=Sof(H43D)=Sof(C44B)=Sof(H44C)=Sof(H44D)=1-FVAR(3)
 Sof(H43A)=Sof(H43B)=Sof(C44A)=Sof(H44A)=Sof(H44B)=FVAR(3)
7.a Secondary CH2 refined with riding coordinates:
 C31(H31A,H31B), C32(H32A,H32B), C33(H33A,H33B), C34(H34A,H34B), C41(H41A,
 H41B), C42(H42A,H42B), C43(H43A,H43B), C43(H43C,H43D), C44A(H44A,H44B),
 C44B(H44C,H44D), C51A(H51A,H51B), C52A(H52A,H52B), C53A(H53A,H53B), C54A(H54A,
 H54B), C51B(H51C,H51D), C52B(H52C,H52D), C53B(H53C,H53D), C54B(H54C,H54D),
 C61(H61A,H61B), C61(H61C,H61D), C62A(H62A,H62B), C63A(H63A,H63B), C62B(H62C,
 H62D), C63B(H63C,H63D), C64(H64A,H64B), C64(H64C,H64D)
7.b Aromatic/amide H refined with riding coordinates:
 C7(H7), C8(H8), C12(H12), C13(H13), C17(H17), C18(H18)
7.c Idealised Me refined as rotating group:
 C21(H21A,H21B,H21C), C22(H22A,H22B,H22C), C23(H23A,H23B,H23C), C24(H24A,H24B,
 H24C), C25(H25A,H25B,H25C), C26(H26A,H26B,H26C), C27(H27A,H27B,H27C), C28(H28A,
 H28B,H28C)
;
_oxdiff_exptl_absorpt_empirical_details
;
Empirical correction (ABSPACK) includes:
- Absorption correction using spherical harmonics
- Frame scaling
;
_oxdiff_exptl_absorpt_empirical_full_max 1.095
_oxdiff_exptl_absorpt_empirical_full_min 0.949
_cell_oxdiff_length_a 11.5741(5)
_cell_oxdiff_length_b 15.5561(6)
_cell_oxdiff_length_c 22.4555(6)
_cell_oxdiff_angle_alpha 90.017(3)
_cell_oxdiff_angle_beta 100.453(3)
_cell_oxdiff_angle_gamma 90.026(3)
_cell_oxdiff_volume 3976.0(2)
_cell_oxdiff_measurement_reflns_used 12875

loop_
_symmetry_equiv_pos_as_xyz
'x, y, z'
'-x+1/2, y+1/2, -z+1/2'
'-x, -y, -z'
'x-1/2, -y-1/2, z-1/2'

loop_
_atom_site_label
_atom_site_type_symbol
_atom_site_fract_x
_atom_site_fract_y
_atom_site_fract_z
_atom_site_U_iso_or_equiv
_atom_site_adp_type
_atom_site_occupancy
_atom_site_site_symmetry_order
_atom_site_calc_flag
_atom_site_refinement_flags_posn
_atom_site_refinement_flags_adp
_atom_site_refinement_flags_occupancy
_atom_site_disorder_assembly
_atom_site_disorder_group
Al Al 0.88677(6) 0.57797(4) 0.72613(3) 0.02989(19) Uani 1 1 d . . . . .
O31 O 0.86160(15) 0.69739(11) 0.73695(8) 0.0341(4) Uani 1 1 d . U . . .
N1 N 0.9150(2) 0.58318(14) 0.64201(10) 0.0374(5) Uani 1 1 d . . . . .
N2 N 1.05625(18) 0.57678(15) 0.75146(11) 0.0393(5) Uani 1 1 d . . . . .
N3 N 0.86492(18) 0.54269(13) 0.80677(10) 0.0332(4) Uani 1 1 d . . . . .
N4 N 0.72526(17) 0.54483(12) 0.69727(10) 0.0315(4) Uani 1 1 d . . . . .
C1 C 0.8488(3) 0.54570(18) 0.59134(13) 0.0422(6) Uani 1 1 d . U . . .
C2 C 0.9014(4) 0.5602(3) 0.54164(16) 0.0604(9) Uani 1 1 d . U . . .
C3 C 1.0040(3) 0.6079(3) 0.56157(17) 0.0598(9) Uani 1 1 d . U . . .
C4 C 1.0117(3) 0.6210(2) 0.62285(14) 0.0454(6) Uani 1 1 d . U . . .
C5 C 1.1071(2) 0.6682(2) 0.66425(16) 0.0500(7) Uani 1 1 d . U . . .
C6 C 1.1350(2) 0.6266(2) 0.72615(16) 0.0489(7) Uani 1 1 d . U . . .
C7 C 1.2409(3) 0.6268(3) 0.76473(19) 0.0679(11) Uani 1 1 d . U . . .
H7 H 1.309467 0.656387 0.758407 0.081 Uiso 1 1 calc R . . . .
C8 C 1.2312(3) 0.5761(3) 0.81516(18) 0.0668(10) Uani 1 1 d . U . . .
H8 H 1.291256 0.564966 0.849072 0.080 Uiso 1 1 calc R . . . .
C9 C 1.1177(2) 0.5456(2) 0.80608(14) 0.0462(7) Uani 1 1 d . U . . .
C10 C 1.0650(2) 0.4812(2) 0.84321(14) 0.0455(6) Uani 1 1 d . U . . .
C11 C 0.9483(2) 0.51224(18) 0.85388(13) 0.0413(6) Uani 1 1 d . U . . .
C12 C 0.9032(3) 0.5062(3) 0.90615(15) 0.0564(8) Uani 1 1 d . U . . .
H12 H 0.942733 0.486758 0.944570 0.068 Uiso 1 1 calc R . . . .
C13 C 0.7861(3) 0.5347(3) 0.89112(15) 0.0578(8) Uani 1 1 d . U . . .
H13 H 0.731953 0.538754 0.918118 0.069 Uiso 1 1 calc R . . . .
C14 C 0.7638(2) 0.55563(17) 0.83065(13) 0.0384(5) Uani 1 1 d . U . . .
C15 C 0.6468(2) 0.58430(16) 0.79436(14) 0.0386(6) Uani 1 1 d . U . . .
C16 C 0.6330(2) 0.56374(15) 0.72748(13) 0.0350(5) Uani 1 1 d . U . . .
C17 C 0.5284(2) 0.55737(18) 0.68772(15) 0.0453(7) Uani 1 1 d . U . . .
H17 H 0.452615 0.568569 0.696535 0.054 Uiso 1 1 calc R . . . .
C18 C 0.5538(3) 0.53131(18) 0.63169(15) 0.0459(7) Uani 1 1 d . U . . .
H18 H 0.498248 0.521036 0.595752 0.055 Uiso 1 1 calc R . . . .
C19 C 0.6737(2) 0.52334(15) 0.63827(12) 0.0370(5) Uani 1 1 d . U . . .
C20 C 0.7462(3) 0.48816(17) 0.59485(13) 0.0435(6) Uani 1 1 d . U . . .
C21 C 1.0760(3) 0.7638(2) 0.6681(2) 0.0617(9) Uani 1 1 d . U . . .
H21A H 1.066574 0.789752 0.627766 0.093 Uiso 1 1 calc GR . . . .
H21B H 1.139136 0.793384 0.695513 0.093 Uiso 1 1 calc GR . . . .
H21C H 1.002464 0.769413 0.683633 0.093 Uiso 1 1 calc GR . . . .
C22 C 1.2216(3) 0.6669(3) 0.6366(2) 0.0698(11) Uani 1 1 d . U . . .
H22A H 1.244227 0.607178 0.630675 0.105 Uiso 1 1 calc GR . . . .
H22B H 1.284932 0.695782 0.664266 0.105 Uiso 1 1 calc GR . . . .
H22C H 1.207550 0.696792 0.597564 0.105 Uiso 1 1 calc GR . . . .
C23 C 1.1478(3) 0.4649(3) 0.90354(18) 0.0672(10) Uani 1 1 d . U . . .
H23A H 1.221482 0.440102 0.895774 0.101 Uiso 1 1 calc GR . . . .
H23B H 1.110709 0.424836 0.928026 0.101 Uiso 1 1 calc GR . . . .
H23C H 1.164207 0.519362 0.925406 0.101 Uiso 1 1 calc GR . . . .
C24 C 1.0471(3) 0.3944(2) 0.80895(17) 0.0573(8) Uani 1 1 d . U . . .
H24A H 0.995576 0.403019 0.769686 0.086 Uiso 1 1 calc GR . . . .
H24B H 1.011071 0.352934 0.832893 0.086 Uiso 1 1 calc GR . . . .
H24C H 1.123233 0.372449 0.802576 0.086 Uiso 1 1 calc GR . . . .
C25 C 0.6260(3) 0.68086(19) 0.80473(16) 0.0513(7) Uani 1 1 d . U . . .
H25A H 0.628846 0.691369 0.847999 0.077 Uiso 1 1 calc GR . . . .
H25B H 0.548879 0.697689 0.782101 0.077 Uiso 1 1 calc GR . . . .
H25C H 0.687215 0.714766 0.790660 0.077 Uiso 1 1 calc GR . . . .
C26 C 0.5493(3) 0.5367(2) 0.81989(16) 0.0514(7) Uani 1 1 d . U . . .
H26A H 0.561452 0.474493 0.817683 0.077 Uiso 1 1 calc GR . . . .
H26B H 0.472526 0.551806 0.796016 0.077 Uiso 1 1 calc GR . . . .
H26C H 0.552064 0.553563 0.862175 0.077 Uiso 1 1 calc GR . . . .
C27 C 0.6691(4) 0.4785(2) 0.53203(15) 0.0595(9) Uani 1 1 d . U . . .
H27A H 0.637464 0.534809 0.517797 0.089 Uiso 1 1 calc GR . . . .
H27B H 0.604157 0.439026 0.534539 0.089 Uiso 1 1 calc GR . . . .
H27C H 0.716367 0.455520 0.503625 0.089 Uiso 1 1 calc GR . . . .
C28 C 0.7942(3) 0.39829(19) 0.61621(15) 0.0539(8) Uani 1 1 d . U . . .
H28A H 0.841030 0.375483 0.587517 0.081 Uiso 1 1 calc GR . . . .
H28B H 0.728495 0.359374 0.618246 0.081 Uiso 1 1 calc GR . . . .
H28C H 0.843640 0.403124 0.656400 0.081 Uiso 1 1 calc GR . . . .
C31 C 0.7814(2) 0.75222(15) 0.69531(13) 0.0377(5) Uani 1 1 d . U . . .
H31A H 0.701352 0.727324 0.687169 0.045 Uiso 1 1 calc R . . . .
H31B H 0.809300 0.759022 0.656433 0.045 Uiso 1 1 calc R . . . .
C32 C 0.7818(3) 0.83806(17) 0.72764(16) 0.0486(7) Uani 1 1 d . U . . .
H32A H 0.715078 0.841917 0.749572 0.058 Uiso 1 1 calc R . . . .
H32B H 0.776646 0.886294 0.698508 0.058 Uiso 1 1 calc R . . . .
C33 C 0.8982(3) 0.83992(18) 0.77163(16) 0.0517(7) Uani 1 1 d . U . . .
H33A H 0.961825 0.862167 0.751760 0.062 Uiso 1 1 calc R . . . .
H33B H 0.892845 0.876205 0.807257 0.062 Uiso 1 1 calc R . . . .
C34 C 0.9196(3) 0.74645(18) 0.78991(14) 0.0458(7) Uani 1 1 d . U . . .
H34A H 1.004719 0.733655 0.799076 0.055 Uiso 1 1 calc R . . . .
H34B H 0.884772 0.732769 0.825944 0.055 Uiso 1 1 calc R . . . .
Li Li 0.8109(8) 0.6852(6) 0.4963(3) 0.0866(16) Uani 1 1 d . U . . .
O41 O 0.6580(3) 0.7287(2) 0.50398(14) 0.0959(11) Uani 1 1 d D U . . .
C41 C 0.6042(4) 0.7364(2) 0.55507(17) 0.0667(10) Uani 1 1 d D U . . .
H41A H 0.628189 0.791135 0.576317 0.080 Uiso 1 1 calc R . . . .
H41B H 0.629080 0.688429 0.583455 0.080 Uiso 1 1 calc R . . . .
C42 C 0.4773(5) 0.7347(3) 0.5355(3) 0.0983(15) Uani 1 1 d D U . . .
H42A H 0.437287 0.770091 0.562301 0.118 Uiso 1 1 calc R . . . .
H42B H 0.446510 0.675259 0.534298 0.118 Uiso 1 1 calc R . . . .
C43 C 0.4635(6) 0.7717(4) 0.4748(3) 0.1136(19) Uani 1 1 d D U . . .
H43A H 0.412659 0.823306 0.471556 0.136 Uiso 0.298(9) 1 calc R . P A 5
H43B H 0.427844 0.729328 0.444006 0.136 Uiso 0.298(9) 1 calc R . P A 5
H43C H 0.388446 0.753042 0.449717 0.136 Uiso 0.702(9) 1 calc R . P A 6
H43D H 0.464563 0.835315 0.476824 0.136 Uiso 0.702(9) 1 calc R . P A 6
C44A C 0.5833(11) 0.7950(10) 0.4659(7) 0.0913(18) Uani 0.298(9) 1 d D U P A 5
H44A H 0.604466 0.853984 0.480476 0.110 Uiso 0.298(9) 1 calc R . P A 5
H44B H 0.590712 0.790475 0.422768 0.110 Uiso 0.298(9) 1 calc R . P A 5
C44B C 0.5601(7) 0.7409(5) 0.4502(3) 0.0912(18) Uani 0.702(9) 1 d D U P A 6
H44C H 0.583068 0.783059 0.421414 0.109 Uiso 0.702(9) 1 calc R . P A 6
H44D H 0.540358 0.685713 0.428724 0.109 Uiso 0.702(9) 1 calc R . P A 6
O51A O 0.7965(11) 0.6504(6) 0.4138(6) 0.0868(17) Uani 0.577(6) 1 d D U P B 1
C51A C 0.7904(18) 0.7142(7) 0.3630(4) 0.157(7) Uani 0.577(6) 1 d D U P B 1
H51A H 0.708441 0.733645 0.349368 0.188 Uiso 0.577(6) 1 calc R . P B 1
H51B H 0.839686 0.764995 0.376572 0.188 Uiso 0.577(6) 1 calc R . P B 1
C52A C 0.8328(12) 0.6713(7) 0.3144(4) 0.105(3) Uani 0.577(6) 1 d D U P B 1
H52A H 0.919703 0.670870 0.320925 0.126 Uiso 0.577(6) 1 calc R . P B 1
H52B H 0.801666 0.698140 0.274745 0.126 Uiso 0.577(6) 1 calc R . P B 1
C53A C 0.7838(11) 0.5820(7) 0.3189(4) 0.0923(17) Uani 0.577(6) 1 d D U P B 1
H53A H 0.700723 0.578834 0.298370 0.111 Uiso 0.577(6) 1 calc R . P B 1
H53B H 0.829993 0.538784 0.300850 0.111 Uiso 0.577(6) 1 calc R . P B 1
C54A C 0.7945(14) 0.5693(6) 0.3826(4) 0.113(4) Uani 0.577(6) 1 d D U P B 1
H54A H 0.867710 0.537234 0.397983 0.136 Uiso 0.577(6) 1 calc R . P B 1
H54B H 0.727508 0.534457 0.390786 0.136 Uiso 0.577(6) 1 calc R . P B 1
O51B O 0.8067(14) 0.6708(10) 0.4155(9) 0.0871(17) Uani 0.423(6) 1 d D U P B 2
C51B C 0.8886(13) 0.6371(13) 0.3891(6) 0.116(5) Uani 0.423(6) 1 d D U P B 2
H51C H 0.950372 0.681196 0.389594 0.139 Uiso 0.423(6) 1 calc R . P B 2
H51D H 0.924482 0.589092 0.415013 0.139 Uiso 0.423(6) 1 calc R . P B 2
C52B C 0.8621(13) 0.6076(11) 0.3336(5) 0.0927(18) Uani 0.423(6) 1 d D U P B 2
H52C H 0.888920 0.547584 0.330478 0.111 Uiso 0.423(6) 1 calc R . P B 2
H52D H 0.894663 0.644267 0.304547 0.111 Uiso 0.423(6) 1 calc R . P B 2
C53B C 0.7266(13) 0.6139(10) 0.3244(5) 0.0926(18) Uani 0.423(6) 1 d D U P B 2
H53C H 0.695788 0.653624 0.290808 0.111 Uiso 0.423(6) 1 calc R . P B 2
H53D H 0.689908 0.556705 0.315544 0.111 Uiso 0.423(6) 1 calc R . P B 2
C54B C 0.7064(15) 0.6448(17) 0.3780(7) 0.147(8) Uani 0.423(6) 1 d D U P B 2
H54C H 0.668126 0.599422 0.398602 0.177 Uiso 0.423(6) 1 calc R . P B 2
H54D H 0.651477 0.693981 0.370281 0.177 Uiso 0.423(6) 1 calc R . P B 2
H3 H 1.059(3) 0.625(2) 0.5381(15) 0.048(9) Uiso 1 1 d . . . . .
H2 H 0.881(3) 0.535(2) 0.5077(16) 0.045(9) Uiso 1 1 d . . . . .
O61 O 0.9025(5) 0.7985(3) 0.4986(2) 0.1376(16) Uani 1 1 d D U . . .
C61 C 0.8611(9) 0.8715(6) 0.5233(5) 0.177(4) Uani 1 1 d D U . . .
H61A H 0.823966 0.857431 0.558472 0.213 Uiso 0.338(18) 1 calc R . P C 3
H61B H 0.804542 0.903499 0.492878 0.213 Uiso 0.338(18) 1 calc R . P C 3
H61C H 0.874882 0.867551 0.567991 0.213 Uiso 0.662(18) 1 calc R . P C 4
H61D H 0.775782 0.878539 0.508254 0.213 Uiso 0.662(18) 1 calc R . P C 4
C62A C 0.983(2) 0.9242(19) 0.5433(14) 0.215(9) Uani 0.338(18) 1 d D U P C 3
H62A H 1.037839 0.895378 0.576070 0.258 Uiso 0.338(18) 1 calc R . P C 3
H62B H 0.969918 0.984610 0.554497 0.258 Uiso 0.338(18) 1 calc R . P C 3
C63A C 1.021(3) 0.9153(12) 0.4775(18) 0.240(6) Uani 0.338(18) 1 d D U P C 3
H63A H 1.103983 0.932482 0.478104 0.288 Uiso 0.338(18) 1 calc R . P C 3
H63B H 0.968335 0.946444 0.445112 0.288 Uiso 0.338(18) 1 calc R . P C 3
C62B C 0.9322(13) 0.9502(8) 0.5022(9) 0.190(7) Uani 0.662(18) 1 d D U P C 4
H62C H 0.934393 1.001230 0.528802 0.228 Uiso 0.662(18) 1 calc R . P C 4
H62D H 0.905285 0.966425 0.459319 0.228 Uiso 0.662(18) 1 calc R . P C 4
C63B C 1.0550(13) 0.8955(10) 0.5136(11) 0.240(6) Uani 0.662(18) 1 d D U P C 4
H63C H 1.118014 0.924417 0.496667 0.288 Uiso 0.662(18) 1 calc R . P C 4
H63D H 1.082737 0.881825 0.556875 0.288 Uiso 0.662(18) 1 calc R . P C 4
C64 C 1.0024(9) 0.8113(6) 0.4741(5) 0.199(4) Uani 1 1 d D U . . .
H64A H 0.990794 0.790777 0.431701 0.238 Uiso 0.338(18) 1 calc R . P C 3
H64B H 1.070605 0.781018 0.498037 0.238 Uiso 0.338(18) 1 calc R . P C 3
H64C H 0.983514 0.823939 0.430209 0.238 Uiso 0.662(18) 1 calc R . P C 4
H64D H 1.056597 0.761588 0.481264 0.238 Uiso 0.662(18) 1 calc R . P C 4

loop_
_atom_site_aniso_label
_atom_site_aniso_U_11
_atom_site_aniso_U_22
_atom_site_aniso_U_33
_atom_site_aniso_U_23
_atom_site_aniso_U_13
_atom_site_aniso_U_12
Al 0.0244(3) 0.0260(3) 0.0393(4) -0.0009(3) 0.0059(3) 0.0051(2)
O31 0.0296(8) 0.0252(8) 0.0458(10) -0.0034(7) 0.0019(7) 0.0027(6)
N1 0.0354(11) 0.0362(11) 0.0420(12) 0.0027(9) 0.0105(9) 0.0105(8)
N2 0.0244(9) 0.0408(11) 0.0525(13) 0.0058(10) 0.0064(9) 0.0060(8)
N3 0.0280(9) 0.0317(10) 0.0404(11) -0.0016(8) 0.0072(8) 0.0033(7)
N4 0.0279(9) 0.0241(8) 0.0410(11) -0.0017(8) 0.0025(8) 0.0037(7)
C1 0.0480(15) 0.0387(13) 0.0393(14) 0.0032(11) 0.0062(11) 0.0130(11)
C2 0.077(3) 0.069(2) 0.0371(16) 0.0044(15) 0.0156(16) 0.0144(19)
C3 0.060(2) 0.069(2) 0.0557(19) 0.0184(17) 0.0270(17) 0.0164(17)
C4 0.0392(14) 0.0464(15) 0.0543(17) 0.0103(12) 0.0183(12) 0.0120(11)
C5 0.0303(13) 0.0577(17) 0.066(2) 0.0114(15) 0.0192(13) 0.0053(12)
C6 0.0282(12) 0.0571(17) 0.0639(19) 0.0062(14) 0.0151(12) 0.0067(11)
C7 0.0275(14) 0.097(3) 0.079(3) 0.017(2) 0.0099(15) -0.0064(16)
C8 0.0274(14) 0.101(3) 0.070(2) 0.016(2) 0.0013(14) 0.0039(16)
C9 0.0282(12) 0.0542(16) 0.0542(17) 0.0055(13) 0.0022(11) 0.0098(11)
C10 0.0339(13) 0.0486(15) 0.0506(16) 0.0064(12) -0.0017(11) 0.0072(11)
C11 0.0360(13) 0.0412(13) 0.0449(14) 0.0010(11) 0.0023(11) 0.0006(10)
C12 0.0533(18) 0.073(2) 0.0411(16) 0.0031(15) 0.0036(13) 0.0004(16)
C13 0.0524(19) 0.081(2) 0.0431(16) 0.0000(15) 0.0162(14) 0.0036(16)
C14 0.0324(12) 0.0373(12) 0.0474(15) -0.0054(11) 0.0125(11) -0.0013(10)
C15 0.0320(12) 0.0320(12) 0.0550(16) -0.0020(11) 0.0161(11) 0.0020(9)
C16 0.0275(11) 0.0257(10) 0.0517(15) -0.0006(10) 0.0071(10) 0.0025(8)
C17 0.0254(12) 0.0378(13) 0.070(2) 0.0059(12) 0.0016(12) 0.0037(10)
C18 0.0390(14) 0.0352(13) 0.0562(17) 0.0042(11) -0.0108(12) -0.0014(10)
C19 0.0395(13) 0.0256(10) 0.0422(13) -0.0001(9) -0.0029(10) 0.0014(9)
C20 0.0555(17) 0.0314(12) 0.0408(14) -0.0023(10) 0.0012(12) 0.0071(11)
C21 0.0442(17) 0.0526(18) 0.092(3) 0.0102(17) 0.0214(17) -0.0027(14)
C22 0.0450(18) 0.086(3) 0.086(3) 0.019(2) 0.0324(18) 0.0076(18)
C23 0.0464(18) 0.083(3) 0.065(2) 0.0226(19) -0.0093(16) 0.0095(17)
C24 0.0541(19) 0.0466(16) 0.070(2) 0.0080(15) 0.0068(16) 0.0196(14)
C25 0.0546(18) 0.0384(14) 0.067(2) -0.0088(13) 0.0284(15) 0.0059(12)
C26 0.0366(14) 0.0515(17) 0.070(2) 0.0035(15) 0.0213(14) -0.0010(12)
C27 0.081(2) 0.0488(17) 0.0426(16) -0.0058(13) -0.0037(16) -0.0010(16)
C28 0.077(2) 0.0325(13) 0.0519(17) -0.0027(12) 0.0110(16) 0.0137(14)
C31 0.0334(12) 0.0279(11) 0.0504(15) 0.0035(10) 0.0037(10) 0.0057(9)
C32 0.0469(16) 0.0266(12) 0.072(2) -0.0017(12) 0.0092(14) 0.0044(11)
C33 0.0524(17) 0.0300(12) 0.070(2) -0.0104(13) 0.0047(15) -0.0018(12)
C34 0.0446(15) 0.0338(13) 0.0543(17) -0.0097(11) -0.0032(12) -0.0007(11)
Li 0.105(5) 0.099(4) 0.059(2) -0.003(3) 0.022(3) 0.027(3)
O41 0.118(3) 0.099(2) 0.0727(19) 0.0351(18) 0.0224(18) 0.037(2)
C41 0.087(3) 0.0527(19) 0.056(2) -0.0062(15) 0.0005(18) 0.0043(18)
C42 0.099(3) 0.067(3) 0.120(4) -0.024(3) -0.003(3) 0.001(3)
C43 0.112(4) 0.090(4) 0.124(5) -0.004(3) -0.019(3) 0.001(3)
C44A 0.124(5) 0.067(4) 0.067(3) 0.001(3) -0.024(3) -0.003(3)
C44B 0.124(4) 0.067(4) 0.067(3) 0.001(3) -0.025(3) -0.003(3)
O51A 0.128(3) 0.080(4) 0.0524(15) 0.004(2) 0.0173(18) 0.030(3)
C51A 0.32(2) 0.087(4) 0.071(4) 0.015(3) 0.067(7) 0.052(7)
C52A 0.155(8) 0.098(4) 0.066(4) 0.000(3) 0.030(5) 0.005(5)
C53A 0.105(5) 0.105(4) 0.070(2) -0.014(2) 0.022(3) 0.003(3)
C54A 0.193(12) 0.079(4) 0.072(3) -0.007(3) 0.038(5) 0.010(5)
O51B 0.128(3) 0.081(4) 0.0523(16) 0.004(2) 0.0171(17) 0.030(3)
C51B 0.103(4) 0.169(13) 0.075(4) -0.028(6) 0.015(3) 0.022(5)
C52B 0.105(5) 0.106(4) 0.071(2) -0.013(3) 0.022(3) 0.004(3)
C53B 0.105(5) 0.105(4) 0.070(2) -0.014(3) 0.021(3) 0.002(3)
C54B 0.108(4) 0.25(2) 0.083(5) -0.050(9) 0.025(3) 0.019(6)
O61 0.164(4) 0.117(3) 0.141(4) 0.016(3) 0.053(3) 0.003(3)
C61 0.184(7) 0.119(4) 0.240(10) -0.037(5) 0.067(7) -0.024(4)
C62A 0.189(14) 0.126(16) 0.323(15) 0.015(13) 0.026(12) -0.029(12)
C63A 0.196(7) 0.163(6) 0.377(16) 0.059(8) 0.094(9) -0.023(6)
C62B 0.187(10) 0.139(4) 0.25(2) -0.029(8) 0.063(11) -0.039(6)
C63B 0.195(7) 0.164(6) 0.376(16) 0.059(8) 0.094(9) -0.023(6)
C64 0.199(7) 0.141(5) 0.286(10) 0.077(5) 0.123(7) 0.020(4)

loop_
_atom_type_symbol
_atom_type_description
_atom_type_scat_dispersion_real
_atom_type_scat_dispersion_imag
_atom_type_scat_source
C C 0.0033 0.0016 'International Tables Vol C Tables 4.2.6.8 and 6.1.1.4'
H H 0.0000 0.0000 'International Tables Vol C Tables 4.2.6.8 and 6.1.1.4'
Al Al 0.0645 0.0514 'International Tables Vol C Tables 4.2.6.8 and 6.1.1.4'
Li Li -0.0003 0.0001 'International Tables Vol C Tables 4.2.6.8 and 6.1.1.4'
N N 0.0061 0.0033 'International Tables Vol C Tables 4.2.6.8 and 6.1.1.4'
O O 0.0106 0.0060 'International Tables Vol C Tables 4.2.6.8 and 6.1.1.4'

loop_
_exptl_crystal_face_index_h
_exptl_crystal_face_index_k
_exptl_crystal_face_index_l
_exptl_crystal_face_perp_dist
-1 5 31 0.0797
8 -6 23 0.0699
-1 17 19 0.0821
-15 6 16 0.0897
1 -19 15 0.0688
-1 19 -15 0.0832
5 -21 -6 0.0474
1 21 9 0.0763
16 -2 -12 0.0705
15 -3 6 0.0797
-15 4 -6 0.0744
7 14 17 0.0923
11 11 -20 0.0803
-12 -15 4 0.0794
1 -5 -30 0.0584
-11 8 -15 0.0819
-4 20 -7 0.0811
1 1 31 0.0746
6 -19 9 0.0565

loop_
_geom_angle_atom_site_label_1
_geom_angle_atom_site_label_2
_geom_angle_atom_site_label_3
_geom_angle
O31 Al N1 97.92(9)
O31 Al N2 98.16(9)
O31 Al N3 96.17(9)
O31 Al N4 98.15(8)
N2 Al N1 86.98(10)
N2 Al N3 91.10(10)
N3 Al N1 165.92(9)
N4 Al N1 90.44(10)
N4 Al N2 163.68(10)
N4 Al N3 87.50(9)
C31 O31 Al 125.47(15)
C31 O31 C34 110.99(19)
C34 O31 Al 123.52(15)
C1 N1 Al 127.4(2)
C1 N1 C4 106.3(2)
C4 N1 Al 126.2(2)
C6 N2 Al 125.17(19)
C9 N2 Al 126.24(19)
C9 N2 C6 106.6(2)
C11 N3 Al 128.12(18)
C11 N3 C14 106.0(2)
C14 N3 Al 125.28(18)
C16 N4 Al 123.98(17)
C19 N4 Al 127.23(18)
C19 N4 C16 106.2(2)
N1 C1 C2 109.6(3)
N1 C1 C20 122.4(2)
C2 C1 C20 127.5(3)
C1 C2 C3 107.5(3)
C1 C2 Li 104.9(3)
C1 C2 H2 124(2)
C3 C2 Li 89.2(4)
C3 C2 H2 128(2)
Li C2 H2 87(2)
C2 C3 Li 59.7(3)
C2 C3 H3 126(2)
C4 C3 C2 107.2(3)
C4 C3 Li 111.8(3)
C4 C3 H3 127(2)
Li C3 H3 98(2)
N1 C4 C5 123.7(3)
C3 C4 N1 109.5(3)
C3 C4 C5 126.8(3)
C4 C5 C6 111.8(3)
C4 C5 C21 110.8(3)
C4 C5 C22 109.3(3)
C6 C5 C21 112.0(3)
C6 C5 C22 107.7(3)
C21 C5 C22 105.1(3)
N2 C6 C5 124.4(3)
C7 C6 N2 108.7(3)
C7 C6 C5 126.7(3)
C6 C7 H7 125.8
C6 C7 C8 108.5(3)
C8 C7 H7 125.8
C7 C8 H8 126.6
C9 C8 C7 106.8(3)
C9 C8 H8 126.6
N2 C9 C10 121.9(2)
C8 C9 N2 109.5(3)
C8 C9 C10 128.4(3)
C9 C10 C23 110.4(3)
C9 C10 C24 109.7(3)
C11 C10 C9 110.1(2)
C11 C10 C23 110.6(3)
C11 C10 C24 108.5(3)
C23 C10 C24 107.5(3)
N3 C11 C10 121.0(2)
C12 C11 N3 110.9(3)
C12 C11 C10 127.6(3)
C11 C12 H12 127.1
C11 C12 C13 105.8(3)
C13 C12 H12 127.1
C12 C13 H13 125.9
C14 C13 C12 108.2(3)
C14 C13 H13 125.9
N3 C14 C15 124.7(2)
C13 C14 N3 109.0(3)
C13 C14 C15 126.2(3)
C14 C15 C25 110.7(2)
C14 C15 C26 107.5(2)
C16 C15 C14 113.2(2)
C16 C15 C25 111.3(2)
C16 C15 C26 108.3(2)
C26 C15 C25 105.4(2)
N4 C16 C15 125.0(2)
C17 C16 N4 109.3(2)
C17 C16 C15 125.6(2)
C16 C17 H17 126.2
C16 C17 C18 107.5(2)
C18 C17 H17 126.2
C17 C18 H18 126.3
C19 C18 C17 107.5(2)
C19 C18 H18 126.3
N4 C19 C20 120.8(2)
C18 C19 N4 109.4(3)
C18 C19 C20 129.5(3)
C1 C20 C27 110.2(3)
C1 C20 C28 108.1(3)
C19 C20 C1 111.0(2)
C19 C20 C27 109.4(3)
C19 C20 C28 109.9(2)
C27 C20 C28 108.3(2)
C5 C21 H21A 109.5
C5 C21 H21B 109.5
C5 C21 H21C 109.5
H21A C21 H21B 109.5
H21A C21 H21C 109.5
H21B C21 H21C 109.5
C5 C22 H22A 109.5
C5 C22 H22B 109.5
C5 C22 H22C 109.5
H22A C22 H22B 109.5
H22A C22 H22C 109.5
H22B C22 H22C 109.5
C10 C23 H23A 109.5
C10 C23 H23B 109.5
C10 C23 H23C 109.5
H23A C23 H23B 109.5
H23A C23 H23C 109.5
H23B C23 H23C 109.5
C10 C24 H24A 109.5
C10 C24 H24B 109.5
C10 C24 H24C 109.5
H24A C24 H24B 109.5
H24A C24 H24C 109.5
H24B C24 H24C 109.5
C15 C25 H25A 109.5
C15 C25 H25B 109.5
C15 C25 H25C 109.5
H25A C25 H25B 109.5
H25A C25 H25C 109.5
H25B C25 H25C 109.5
C15 C26 H26A 109.5
C15 C26 H26B 109.5
C15 C26 H26C 109.5
H26A C26 H26B 109.5
H26A C26 H26C 109.5
H26B C26 H26C 109.5
C20 C27 H27A 109.5
C20 C27 H27B 109.5
C20 C27 H27C 109.5
H27A C27 H27B 109.5
H27A C27 H27C 109.5
H27B C27 H27C 109.5
C20 C28 H28A 109.5
C20 C28 H28B 109.5
C20 C28 H28C 109.5
H28A C28 H28B 109.5
H28A C28 H28C 109.5
H28B C28 H28C 109.5
O31 C31 H31A 110.7
O31 C31 H31B 110.7
O31 C31 C32 105.0(2)
H31A C31 H31B 108.8
C32 C31 H31A 110.7
C32 C31 H31B 110.7
C31 C32 H32A 110.8
C31 C32 H32B 110.8
C31 C32 C33 104.7(2)
H32A C32 H32B 108.9
C33 C32 H32A 110.8
C33 C32 H32B 110.8
C32 C33 H33A 111.0
C32 C33 H33B 111.0
H33A C33 H33B 109.0
C34 C33 C32 103.9(2)
C34 C33 H33A 111.0
C34 C33 H33B 111.0
O31 C34 C33 104.5(2)
O31 C34 H34A 110.9
O31 C34 H34B 110.9
C33 C34 H34A 110.9
C33 C34 H34B 110.9
H34A C34 H34B 108.9
C2 Li C3 31.02(18)
C2 Li C54B 108.0(6)
C3 Li C54B 126.0(5)
O41 Li C2 126.4(5)
O41 Li C3 141.5(4)
O41 Li C54B 85.2(5)
O41 Li O61 100.1(4)
O51A Li C2 98.0(5)
O51A Li C3 108.4(5)
O51A Li O41 105.4(6)
O51A Li O61 102.9(5)
O51B Li C2 105.0(6)
O51B Li C3 110.7(6)
O51B Li O41 105.9(7)
O51B Li C54B 24.9(5)
O51B Li O61 93.0(7)
O61 Li C2 120.7(5)
O61 Li C3 89.7(4)
O61 Li C54B 110.6(7)
C41 O41 Li 130.6(3)
C41 O41 C44A 96.4(7)
C41 O41 C44B 105.3(4)
C44A O41 Li 129.0(6)
C44B O41 Li 122.6(4)
O41 C41 H41A 109.9
O41 C41 H41B 109.9
O41 C41 C42 108.9(4)
H41A C41 H41B 108.3
C42 C41 H41A 109.9
C42 C41 H41B 109.9
C41 C42 H42A 111.4
C41 C42 H42B 111.4
C41 C42 C43 102.0(5)
H42A C42 H42B 109.2
C43 C42 H42A 111.4
C43 C42 H42B 111.4
C42 C43 H43A 110.5
C42 C43 H43B 110.5
C42 C43 H43C 110.6
C42 C43 H43D 110.6
C42 C43 C44A 106.0(6)
H43A C43 H43B 108.7
H43C C43 H43D 108.7
C44A C43 H43A 110.5
C44A C43 H43B 110.5
C44B C43 C42 105.6(5)
C44B C43 H43C 110.6
C44B C43 H43D 110.6
O41 C44A H44A 111.3
O41 C44A H44B 111.3
C43 C44A O41 102.2(8)
C43 C44A H44A 111.3
C43 C44A H44B 111.3
H44A C44A H44B 109.2
O41 C44B H44C 110.7
O41 C44B H44D 110.7
C43 C44B O41 105.1(5)
C43 C44B H44C 110.7
C43 C44B H44D 110.7
H44C C44B H44D 108.8
C51A O51A Li 122.2(8)
C54A O51A Li 135.3(9)
C54A O51A C51A 102.4(10)
O51A C51A H51A 110.3
O51A C51A H51B 110.3
H51A C51A H51B 108.6
C52A C51A O51A 107.0(9)
C52A C51A H51A 110.3
C52A C51A H51B 110.3
C51A C52A H52A 111.6
C51A C52A H52B 111.6
C51A C52A C53A 101.0(9)
H52A C52A H52B 109.4
C53A C52A H52A 111.6
C53A C52A H52B 111.6
C52A C53A H53A 111.1
C52A C53A H53B 111.1
H53A C53A H53B 109.1
C54A C53A C52A 103.3(8)
C54A C53A H53A 111.1
C54A C53A H53B 111.1
O51A C54A H54A 109.5
O51A C54A H54B 109.5
C53A C54A O51A 110.9(9)
C53A C54A H54A 109.5
C53A C54A H54B 109.5
H54A C54A H54B 108.1
C51B O51B Li 127.4(13)
C51B O51B C54B 101.9(14)
C54B O51B Li 121.1(13)
O51B C51B H51C 107.3
O51B C51B H51D 107.3
H51C C51B H51D 106.9
C52B C51B O51B 120.3(13)
C52B C51B H51C 107.3
C52B C51B H51D 107.3
C51B C52B H52C 111.9
C51B C52B H52D 111.9
C51B C52B C53B 99.3(10)
H52C C52B H52D 109.6
C53B C52B H52C 111.9
C53B C52B H52D 111.9
C52B C53B H53C 111.0
C52B C53B H53D 111.0
H53C C53B H53D 109.0
C54B C53B C52B 103.8(10)
C54B C53B H53C 111.0
C54B C53B H53D 111.0
Li C54B H54C 82.5
Li C54B H54D 98.5
O51B C54B Li 34.0(9)
O51B C54B H54C 109.0
O51B C54B H54D 109.0
C53B C54B Li 144.3(11)
C53B C54B O51B 112.8(13)
C53B C54B H54C 109.0
C53B C54B H54D 109.0
H54C C54B H54D 107.8
C61 O61 Li 119.9(6)
C64 O61 Li 125.4(6)
C64 O61 C61 114.6(8)
O61 C61 H61A 111.7
O61 C61 H61B 111.7
O61 C61 H61C 110.5
O61 C61 H61D 110.5
O61 C61 C62A 100.3(11)
O61 C61 C62B 106.0(8)
H61A C61 H61B 109.5
H61C C61 H61D 108.7
C62A C61 H61A 111.7
C62A C61 H61B 111.7
C62B C61 H61C 110.5
C62B C61 H61D 110.5
C61 C62A H62A 112.9
C61 C62A H62B 112.9
C61 C62A C63A 94.2(14)
H62A C62A H62B 110.3
C63A C62A H62A 112.9
C63A C62A H62B 112.9
C62A C63A H63A 112.9
C62A C63A H63B 112.9
C62A C63A C64 94.0(13)
H63A C63A H63B 110.3
C64 C63A H63A 112.9
C64 C63A H63B 112.9
C61 C62B H62C 113.3
C61 C62B H62D 113.3
C61 C62B C63B 92.0(10)
H62C C62B H62D 110.6
C63B C62B H62C 113.3
C63B C62B H62D 113.3
C62B C63B H63C 112.6
C62B C63B H63D 112.6
H63C C63B H63D 110.1
C64 C63B C62B 96.0(10)
C64 C63B H63C 112.6
C64 C63B H63D 112.5
O61 C64 C63A 103.8(10)
O61 C64 C63B 98.9(9)
O61 C64 H64A 111.0
O61 C64 H64B 111.0
O61 C64 H64C 112.0
O61 C64 H64D 112.0
C63A C64 H64A 111.0
C63A C64 H64B 111.0
C63B C64 H64C 112.0
C63B C64 H64D 112.0
H64A C64 H64B 109.0
H64C C64 H64D 109.7

loop_
_geom_bond_atom_site_label_1
_geom_bond_atom_site_label_2
_geom_bond_distance
Al O31 1.9021(18)
Al N1 1.976(2)
Al N2 1.942(2)
Al N3 1.952(2)
Al N4 1.935(2)
O31 C31 1.466(3)
O31 C34 1.469(3)
N1 C1 1.381(4)
N1 C4 1.399(4)
N2 C6 1.393(4)
N2 C9 1.389(4)
N3 C11 1.381(3)
N3 C14 1.388(3)
N4 C16 1.396(3)
N4 C19 1.392(3)
C1 C2 1.384(4)
C1 C20 1.500(4)
C2 C3 1.403(6)
C2 Li 2.352(10)
C2 H2 0.85(4)
C3 C4 1.378(5)
C3 Li 2.722(9)
C3 H3 0.93(4)
C4 C5 1.501(5)
C5 C6 1.514(5)
C5 C21 1.537(5)
C5 C22 1.562(4)
C6 C7 1.368(5)
C7 H7 0.9500
C7 C8 1.401(5)
C8 H8 0.9500
C8 C9 1.377(4)
C9 C10 1.501(4)
C10 C11 1.494(4)
C10 C23 1.533(4)
C10 C24 1.549(5)
C11 C12 1.372(4)
C12 H12 0.9500
C12 C13 1.407(5)
C13 H13 0.9500
C13 C14 1.375(4)
C14 C15 1.516(4)
C15 C16 1.515(4)
C15 C25 1.545(4)
C15 C26 1.544(4)
C16 C17 1.372(4)
C17 H17 0.9500
C17 C18 1.402(5)
C18 H18 0.9500
C18 C19 1.375(4)
C19 C20 1.500(4)
C20 C27 1.534(4)
C20 C28 1.548(4)
C21 H21A 0.9800
C21 H21B 0.9800
C21 H21C 0.9800
C22 H22A 0.9800
C22 H22B 0.9800
C22 H22C 0.9800
C23 H23A 0.9800
C23 H23B 0.9800
C23 H23C 0.9800
C24 H24A 0.9800
C24 H24B 0.9800
C24 H24C 0.9800
C25 H25A 0.9800
C25 H25B 0.9800
C25 H25C 0.9800
C26 H26A 0.9800
C26 H26B 0.9800
C26 H26C 0.9800
C27 H27A 0.9800
C27 H27B 0.9800
C27 H27C 0.9800
C28 H28A 0.9800
C28 H28B 0.9800
C28 H28C 0.9800
C31 H31A 0.9900
C31 H31B 0.9900
C31 C32 1.519(4)
C32 H32A 0.9900
C32 H32B 0.9900
C32 C33 1.520(5)
C33 H33A 0.9900
C33 H33B 0.9900
C33 C34 1.519(4)
C34 H34A 0.9900
C34 H34B 0.9900
Li O41 1.932(9)
Li O51A 1.908(15)
Li O51B 1.82(2)
Li C54B 2.783(16)
Li O61 2.052(12)
O41 C41 1.406(5)
O41 C44A 1.509(12)
O41 C44B 1.511(7)
C41 H41A 0.9900
C41 H41B 0.9900
C41 C42 1.456(7)
C42 H42A 0.9900
C42 H42B 0.9900
C42 C43 1.461(8)
C43 H43A 0.9900
C43 H43B 0.9900
C43 H43C 0.9900
C43 H43D 0.9900
C43 C44A 1.481(13)
C43 C44B 1.418(9)
C44A H44A 0.9900
C44A H44B 0.9900
C44B H44C 0.9900
C44B H44D 0.9900
O51A C51A 1.504(15)
O51A C54A 1.440(12)
C51A H51A 0.9900
C51A H51B 0.9900
C51A C52A 1.439(12)
C52A H52A 0.9900
C52A H52B 0.9900
C52A C53A 1.510(16)
C53A H53A 0.9900
C53A H53B 0.9900
C53A C54A 1.427(11)
C54A H54A 0.9900
C54A H54B 0.9900
O51B C51B 1.314(18)
O51B C54B 1.367(18)
C51B H51C 0.9900
C51B H51D 0.9900
C51B C52B 1.312(14)
C52B H52C 0.9900
C52B H52D 0.9900
C52B C53B 1.55(2)
C53B H53C 0.9900
C53B H53D 0.9900
C53B C54B 1.357(15)
C54B H54C 0.9900
C54B H54D 0.9900
O61 C61 1.386(9)
O61 C64 1.382(9)
C61 H61A 0.9900
C61 H61B 0.9900
C61 H61C 0.9900
C61 H61D 0.9900
C61 C62A 1.621(16)
C61 C62B 1.594(13)
C62A H62A 0.9900
C62A H62B 0.9900
C62A C63A 1.626(17)
C63A H63A 0.9900
C63A H63B 0.9900
C63A C64 1.633(16)
C62B H62C 0.9900
C62B H62D 0.9900
C62B C63B 1.637(16)
C63B H63C 0.9900
C63B H63D 0.9900
C63B C64 1.636(15)
C64 H64A 0.9900
C64 H64B 0.9900
C64 H64C 0.9900
C64 H64D 0.9900

loop_
_geom_torsion_atom_site_label_1
_geom_torsion_atom_site_label_2
_geom_torsion_atom_site_label_3
_geom_torsion_atom_site_label_4
_geom_torsion
Al O31 C31 C32 173.27(18)
Al O31 C34 C33 165.99(19)
Al N1 C1 C2 -176.6(2)
Al N1 C1 C20 -4.6(4)
Al N1 C4 C3 176.8(2)
Al N1 C4 C5 -3.3(4)
Al N2 C6 C5 -19.6(4)
Al N2 C6 C7 163.8(3)
Al N2 C9 C8 -163.6(3)
Al N2 C9 C10 22.2(4)
Al N3 C11 C10 -15.9(4)
Al N3 C11 C12 171.1(2)
Al N3 C14 C13 -170.8(2)
Al N3 C14 C15 11.8(4)
Al N4 C16 C15 -21.8(3)
Al N4 C16 C17 160.57(18)
Al N4 C19 C18 -160.30(18)
Al N4 C19 C20 25.9(3)
O31 C31 C32 C33 24.0(3)
N1 C1 C2 C3 0.3(4)
N1 C1 C2 Li -93.7(4)
N1 C1 C20 C19 41.7(3)
N1 C1 C20 C27 163.1(3)
N1 C1 C20 C28 -78.8(3)
N1 C4 C5 C6 36.8(4)
N1 C4 C5 C21 -88.8(3)
N1 C4 C5 C22 155.9(3)
N2 C6 C7 C8 0.5(5)
N2 C9 C10 C11 -52.4(4)
N2 C9 C10 C23 -174.8(3)
N2 C9 C10 C24 66.9(3)
N3 C11 C12 C13 -0.4(4)
N3 C14 C15 C16 23.5(4)
N3 C14 C15 C25 -102.2(3)
N3 C14 C15 C26 143.1(3)
N4 C16 C17 C18 1.9(3)
N4 C19 C20 C1 -52.9(3)
N4 C19 C20 C27 -174.6(2)
N4 C19 C20 C28 66.6(3)
C1 N1 C4 C3 0.8(3)
C1 N1 C4 C5 -179.3(3)
C1 C2 C3 C4 0.2(4)
C1 C2 C3 Li -105.4(3)
C2 C1 C20 C19 -147.8(3)
C2 C1 C20 C27 -26.4(4)
C2 C1 C20 C28 91.7(4)
C2 C3 C4 N1 -0.6(4)
C2 C3 C4 C5 179.5(3)
C2 Li O51B C51B -39.3(19)
C2 Li O51B C54B 100.5(18)
C3 C4 C5 C6 -143.3(3)
C3 C4 C5 C21 91.1(4)
C3 C4 C5 C22 -24.2(4)
C3 Li O51B C51B -7(2)
C3 Li O51B C54B 132.6(17)
C4 N1 C1 C2 -0.6(3)
C4 N1 C1 C20 171.4(2)
C4 C5 C6 N2 -25.4(4)
C4 C5 C6 C7 150.4(4)
C5 C6 C7 C8 -175.9(4)
C6 N2 C9 C8 0.9(4)
C6 N2 C9 C10 -173.2(3)
C6 C7 C8 C9 0.0(5)
C7 C8 C9 N2 -0.6(5)
C7 C8 C9 C10 173.1(4)
C8 C9 C10 C11 134.7(4)
C8 C9 C10 C23 12.3(5)
C8 C9 C10 C24 -106.0(4)
C9 N2 C6 C5 175.6(3)
C9 N2 C6 C7 -0.9(4)
C9 C10 C11 N3 48.5(4)
C9 C10 C11 C12 -139.7(3)
C10 C11 C12 C13 -172.8(3)
C11 N3 C14 C13 0.9(3)
C11 N3 C14 C15 -176.5(2)
C11 C12 C13 C14 0.9(4)
C12 C13 C14 N3 -1.1(4)
C12 C13 C14 C15 176.2(3)
C13 C14 C15 C16 -153.5(3)
C13 C14 C15 C25 80.8(4)
C13 C14 C15 C26 -33.9(4)
C14 N3 C11 C10 172.7(3)
C14 N3 C11 C12 -0.3(3)
C14 C15 C16 N4 -18.4(3)
C14 C15 C16 C17 158.8(3)
C15 C16 C17 C18 -175.7(2)
C16 N4 C19 C18 1.8(3)
C16 N4 C19 C20 -172.0(2)
C16 C17 C18 C19 -0.7(3)
C17 C18 C19 N4 -0.7(3)
C17 C18 C19 C20 172.4(3)
C18 C19 C20 C1 134.6(3)
C18 C19 C20 C27 12.9(4)
C18 C19 C20 C28 -105.8(3)
C19 N4 C16 C15 175.3(2)
C19 N4 C16 C17 -2.3(3)
C20 C1 C2 C3 -171.2(3)
C20 C1 C2 Li 94.8(4)
C21 C5 C6 N2 99.5(4)
C21 C5 C6 C7 -84.6(4)
C22 C5 C6 N2 -145.5(3)
C22 C5 C6 C7 30.4(5)
C23 C10 C11 N3 170.8(3)
C23 C10 C11 C12 -17.4(5)
C24 C10 C11 N3 -71.5(3)
C24 C10 C11 C12 100.3(4)
C25 C15 C16 N4 107.0(3)
C25 C15 C16 C17 -75.8(3)
C26 C15 C16 N4 -137.5(2)
C26 C15 C16 C17 39.7(3)
C31 O31 C34 C33 -15.3(3)
C31 C32 C33 C34 -33.2(3)
C32 C33 C34 O31 29.6(3)
C34 O31 C31 C32 -5.4(3)
Li C2 C3 C4 105.7(3)
Li C3 C4 N1 63.0(4)
Li C3 C4 C5 -116.9(4)
Li O41 C41 C42 -154.4(5)
Li O41 C44A C43 155.1(7)
Li O41 C44B C43 178.9(5)
Li O51A C51A C52A 154.4(10)
Li O51A C54A C53A -178.8(11)
Li O51B C51B C52B 159.8(15)
Li O51B C54B C53B -162.2(15)
Li O61 C61 C62A 154.7(14)
Li O61 C61 C62B -165.5(9)
Li O61 C64 C63A 169.4(17)
Li O61 C64 C63B -158.8(9)
O41 Li O51B C51B -175.0(16)
O41 Li O51B C54B -35.2(19)
O41 C41 C42 C43 -29.6(5)
C41 O41 C44A C43 -45.9(10)
C41 O41 C44B C43 11.5(6)
C41 C42 C43 C44A -2.5(9)
C41 C42 C43 C44B 36.5(6)
C42 C43 C44A O41 30.4(11)
C42 C43 C44B O41 -30.0(7)
C44A O41 C41 C42 47.2(7)
C44B O41 C41 C42 11.7(5)
O51A C51A C52A C53A 37.2(16)
C51A O51A C54A C53A -1.9(16)
C51A C52A C53A C54A -37.3(14)
C52A C53A C54A O51A 24.5(15)
C54A O51A C51A C52A -23.0(17)
O51B C51B C52B C53B -9(2)
C51B O51B C54B Li 148(2)
C51B O51B C54B C53B -14(3)
C51B C52B C53B C54B -1(2)
C52B C53B C54B Li -8(3)
C52B C53B C54B O51B 9(3)
C54B Li O51B C51B -140(3)
C54B O51B C51B C52B 14(3)
O61 Li O51B C51B 83.6(18)
O61 Li O51B C54B -136.6(17)
O61 C61 C62A C63A 51(2)
O61 C61 C62B C63B -40.8(15)
C61 O61 C64 C63A -7(2)
C61 O61 C64 C63B 24.8(13)
C61 C62A C63A C64 -51(2)
C61 C62B C63B C64 51.5(14)
C62A C63A C64 O61 39(2)
C62B C63B C64 O61 -49.0(14)
C64 O61 C61 C62A -28.8(17)
C64 O61 C61 C62B 11.1(13)

loop_
_exptl_oxdiff_crystal_face_indexfrac_h
_exptl_oxdiff_crystal_face_indexfrac_k
_exptl_oxdiff_crystal_face_indexfrac_l
_exptl_oxdiff_crystal_face_x
_exptl_oxdiff_crystal_face_y
_exptl_oxdiff_crystal_face_z
-1.4688 5.0652 30.6763 -0.1535 0.8298 -0.5365
8.2125 -5.9696 22.6479 0.6126 0.6485 -0.4518
-1.2827 17.4970 19.0545 -0.5374 0.3263 -0.7777
-14.6503 6.2343 15.6351 -0.8423 0.5154 0.1575
0.9501 -19.0867 14.9044 0.6413 0.6759 0.3631
-0.8933 19.1372 -14.8088 -0.6399 -0.6744 -0.3683
4.9749 -20.7088 -5.6425 0.8353 0.0653 0.5459
0.6640 21.0221 8.5350 -0.5723 -0.0437 -0.8189
15.9777 -1.5366 -11.5612 0.7747 -0.4748 -0.4175
14.9878 -3.4964 5.9976 0.8235 0.0670 -0.5633
-14.9635 3.9870 -5.7941 -0.8365 -0.0680 0.5438
7.3019 14.1466 16.7004 -0.0382 0.2162 -0.9756
11.3051 11.3267 -19.6440 0.1564 -0.8328 -0.5310
-11.6349 -15.3698 4.2442 -0.0853 0.4473 0.8903
1.1655 -5.4467 -30.4834 0.1509 -0.8161 0.5579
-11.3086 7.8813 -15.4862 -0.7999 -0.4365 0.4118
-4.2180 20.2480 -7.3885 -0.8138 -0.4419 -0.3774
1.2861 0.5085 30.5750 0.1111 0.8601 -0.4978
5.5393 -19.1225 9.0585 0.8465 0.4614 0.2657
